data_4000809
loop_
_publ_author_name
'Ruiz-Fuertes, J.'
'Friedrich, A.'
'Pellicer-Porres, J.'
'Errandonea, D.'
'Segura, A.'
'Morgenroth, W.'
'Hauss\"uhl, E.'
'Tu, C.-Y.'
'Polian, A.'

_publ_section_title
;
 Structure Solution of the High-Pressure Phase of CuWO4and Evolution of
 the Jahn--Teller Distortion
;
_journal_issue 18
_journal_name_full 'Chemistry of Materials'
_journal_page_first 4220
_journal_paper_doi 10.1021/cm201592h
_journal_volume 23
_journal_year 2011
_chemical_formula_sum 'Cu O4 W'
_chemical_formula_weight 311.39
_chemical_name_systematic
; 
 ? 
;
_space_group_IT_number 2
_symmetry_space_group_name_Hall '-P 1'
_symmetry_space_group_name_H-M 'P -1'
_atom_sites_solution_hydrogens geom
_atom_sites_solution_primary direct
_atom_sites_solution_secondary difmap
_audit_creation_method SHELXL-97
_cell_angle_alpha 91.77(3)
_cell_angle_beta 92.47(3)
_cell_angle_gamma 82.81(3)
_cell_formula_units_Z 2
_cell_length_a 4.7080(10)
_cell_length_b 5.8400(10)
_cell_length_c 4.8840(10)
_cell_measurement_temperature 293(2)
_cell_volume 133.06(5)
_computing_structure_refinement 'SHELXL-97 (Sheldrick, 1997)'
_computing_structure_solution 'SHELXS-97 (Sheldrick, 1990)'
_diffrn_ambient_temperature 293(2)
_diffrn_measured_fraction_theta_full 0.992
_diffrn_measured_fraction_theta_max 0.992
_diffrn_radiation_monochromator graphite
_diffrn_radiation_source 'fine-focus sealed tube'
_diffrn_radiation_type MoK\a
_diffrn_radiation_wavelength 0.71073
_diffrn_reflns_av_R_equivalents 0.0291
_diffrn_reflns_av_sigmaI/netI 0.0222
_diffrn_reflns_limit_h_max 5
_diffrn_reflns_limit_h_min -5
_diffrn_reflns_limit_k_max 6
_diffrn_reflns_limit_k_min -6
_diffrn_reflns_limit_l_max 5
_diffrn_reflns_limit_l_min -5
_diffrn_reflns_number 1531
_diffrn_reflns_theta_full 24.99
_diffrn_reflns_theta_max 24.99
_diffrn_reflns_theta_min 4.37
_exptl_absorpt_coefficient_mu 50.969
_exptl_crystal_density_diffrn 7.772
_exptl_crystal_density_method 'not measured'
_exptl_crystal_F_000 270
_refine_diff_density_max 1.869
_refine_diff_density_min -1.497
_refine_diff_density_rms 0.447
_refine_ls_extinction_coef 0.022(2)
_refine_ls_extinction_expression Fc^*^=kFc[1+0.001xFc^2^\l^3^/sin(2\q)]^-1/4^
_refine_ls_extinction_method SHELXL
_refine_ls_goodness_of_fit_ref 1.217
_refine_ls_hydrogen_treatment mixed
_refine_ls_matrix_type full
_refine_ls_number_parameters 36
_refine_ls_number_reflns 468
_refine_ls_number_restraints 0
_refine_ls_restrained_S_all 1.217
_refine_ls_R_factor_all 0.0267
_refine_ls_R_factor_gt 0.0256
_refine_ls_shift/su_max 0.000
_refine_ls_shift/su_mean 0.000
_refine_ls_structure_factor_coef Fsqd
_refine_ls_weighting_details 'calc w=1/[\s^2^(Fo^2^)+(0.0218P)^2^+7.2162P] where P=(Fo^2^+2Fc^2^)/3'
_refine_ls_weighting_scheme calc
_refine_ls_wR_factor_gt 0.0653
_refine_ls_wR_factor_ref 0.0658
_reflns_number_gt 454
_reflns_number_total 468
_reflns_threshold_expression >2sigma(I)
_cod_data_source_file cm201592h_si_004.cif
_cod_data_source_block cuwo293k
_cod_depositor_comments 'Adding full bibliography for 4000806--4000809.cif.'
_cod_database_code 4000809

loop_
_symmetry_equiv_pos_as_xyz
'x, y, z'
'-x, -y, -z'

loop_
_atom_site_label
_atom_site_type_symbol
_atom_site_fract_x
_atom_site_fract_y
_atom_site_fract_z
_atom_site_U_iso_or_equiv
_atom_site_adp_type
_atom_site_occupancy
_atom_site_symmetry_multiplicity
_atom_site_calc_flag
W1 W 0.02117(11) 0.17347(9) 0.25421(10) 0.0038(3) Uani 1 1 d
Cu1 Cu 0.4953(3) 0.6601(3) 0.2453(3) 0.0062(4) Uani 1 1 d
O1 O 0.249(2) 0.3519(16) 0.4239(19) 0.0067(19) Uiso 1 1 d
O2 O 0.2162(19) 0.8811(16) 0.4276(18) 0.0049(19) Uiso 1 1 d
O3 O 0.7362(19) 0.3801(16) 0.0970(19) 0.0058(19) Uiso 1 1 d
O4 O 0.779(2) 0.9073(16) 0.0502(19) 0.008(2) Uiso 1 1 d

loop_
_atom_site_aniso_label
_atom_site_aniso_U_11
_atom_site_aniso_U_22
_atom_site_aniso_U_33
_atom_site_aniso_U_23
_atom_site_aniso_U_13
_atom_site_aniso_U_12
W1 0.0046(4) 0.0018(4) 0.0047(4) -0.0005(2) -0.0003(2) 0.00062(19)
Cu1 0.0069(8) 0.0039(8) 0.0067(9) -0.0025(6) -0.0005(6) 0.0032(6)

loop_
_atom_type_symbol
_atom_type_description
_atom_type_scat_dispersion_real
_atom_type_scat_dispersion_imag
_atom_type_scat_source
O O 0.0106 0.0060 'International Tables Vol C Tables 4.2.6.8 and 6.1.1.4'
Cu Cu 0.3201 1.2651 'International Tables Vol C Tables 4.2.6.8 and 6.1.1.4'
W W -0.8490 6.8722 'International Tables Vol C Tables 4.2.6.8 and 6.1.1.4'

loop_
_geom_angle_atom_site_label_1
_geom_angle_atom_site_label_2
_geom_angle_atom_site_label_3
_geom_angle
_geom_angle_site_symmetry_1
_geom_angle_site_symmetry_3
O1 W1 O4 100.2(4) . 2_665
O1 W1 O3 103.5(4) . 1_455
O4 W1 O3 98.2(4) 2_665 1_455
O1 W1 O2 98.2(4) . 2_566
O4 W1 O2 155.4(4) 2_665 2_566
O3 W1 O2 93.2(4) 1_455 2_566
O1 W1 O2 94.2(4) . 1_545
O4 W1 O2 88.2(4) 2_665 1_545
O3 W1 O2 159.8(4) 1_455 1_545
O2 W1 O2 74.2(4) 2_566 1_545
O1 W1 O4 172.1(4) . 1_445
O4 W1 O4 76.9(4) 2_665 1_445
O3 W1 O4 84.3(4) 1_455 1_445
O2 W1 O4 82.6(4) 2_566 1_445
O2 W1 O4 78.5(4) 1_545 1_445
O1 W1 W1 142.8(3) . 2
O4 W1 W1 43.1(3) 2_665 2
O3 W1 W1 90.7(3) 1_455 2
O2 W1 W1 115.4(3) 2_566 2
O2 W1 W1 80.9(3) 1_545 2
O4 W1 W1 33.8(2) 1_445 2
O1 W1 W1 97.8(3) . 2_556
O4 W1 W1 123.2(3) 2_665 2_556
O3 W1 W1 128.7(3) 1_455 2_556
O2 W1 W1 37.3(3) 2_566 2_556
O2 W1 W1 36.9(3) 1_545 2_556
O4 W1 W1 78.1(2) 1_445 2_556
W1 W1 W1 99.71(3) 2 2_556
O2 Cu1 O1 90.7(4) . 2_666
O2 Cu1 O3 97.1(4) . 2_665
O1 Cu1 O3 170.8(4) 2_666 2_665
O2 Cu1 O3 167.1(4) . .
O1 Cu1 O3 88.7(4) 2_666 .
O3 Cu1 O3 82.7(4) 2_665 .
O2 Cu1 O4 101.0(4) . .
O1 Cu1 O4 89.3(4) 2_666 .
O3 Cu1 O4 94.0(4) 2_665 .
O3 Cu1 O4 91.8(4) . .
O2 Cu1 Cu1 137.3(3) . 2_665
O1 Cu1 Cu1 129.6(3) 2_666 2_665
O3 Cu1 Cu1 41.6(3) 2_665 2_665
O3 Cu1 Cu1 41.0(3) . 2_665
O4 Cu1 Cu1 93.9(2) . 2_665
W1 O1 Cu1 137.2(5) . 2_666
Cu1 O2 W1 127.7(5) . 2_566
Cu1 O2 W1 123.9(5) . 1_565
W1 O2 W1 105.8(4) 2_566 1_565
W1 O3 Cu1 128.2(5) 1_655 2_665
W1 O3 Cu1 132.7(5) 1_655 .
Cu1 O3 Cu1 97.3(4) 2_665 .
W1 O4 W1 103.1(4) 2_665 1_665
W1 O4 Cu1 122.3(5) 2_665 .
W1 O4 Cu1 129.0(4) 1_665 .

loop_
_geom_bond_atom_site_label_1
_geom_bond_atom_site_label_2
_geom_bond_distance
_geom_bond_site_symmetry_2
W1 O1 1.753(9) .
W1 O4 1.811(10) 2_665
W1 O3 1.847(9) 1_455
W1 O2 2.009(9) 2_566
W1 O2 2.026(9) 1_545
W1 O4 2.226(9) 1_445
W1 W1 3.1715(14) 2
W1 W1 3.2175(14) 2_556
Cu1 O2 1.947(9) .
Cu1 O1 1.971(9) 2_666
Cu1 O3 1.980(9) 2_665
Cu1 O3 2.004(9) .
Cu1 O4 2.336(10) .
Cu1 Cu1 2.992(3) 2_665
O1 Cu1 1.971(9) 2_666
O2 W1 2.009(9) 2_566
O2 W1 2.026(9) 1_565
O3 W1 1.847(9) 1_655
O3 Cu1 1.980(9) 2_665
O4 W1 1.811(9) 2_665
O4 W1 2.226(9) 1_665
